data_7214920
loop_
_publ_author_name
'Chen, Kai'
'Liang, Li-Li'
'Liu, Hao-Jing'
'Tao, Zhu'
'Xue, Sai-Feng'
'Zhang, Yun-Qian'
'Zhu, Qian-Jiang'

_publ_section_title
;
 p-Hydroxybenzoic acid-assisted homochiral 1D-helical coordination
 polymers from calcium cations and cucurbit[5]uril
;
_journal_issue 23
_journal_name_full CrystEngComm
_journal_page_first 8049
_journal_paper_doi 10.1039/c2ce25958c
_journal_volume 14
_journal_year 2012
_chemical_absolute_configuration unk
_chemical_formula_moiety 'C30 H30 N20 O10, 2(C7 H6 O3), 13(H2 O)'
_chemical_formula_sum 'C44 H68 N20 O29'
_chemical_formula_weight 1341.18
_chemical_name_systematic
;
?
;
_space_group_IT_number 18
_symmetry_cell_setting orthorhombic
_symmetry_space_group_name_Hall 'P 2 2ab'
_symmetry_space_group_name_H-M 'P 21 21 2'
_atom_sites_solution_hydrogens geom
_atom_sites_solution_primary direct
_atom_sites_solution_secondary difmap
_audit_creation_method SHELXL-97
_cell_angle_alpha 90.00
_cell_angle_beta 90.00
_cell_angle_gamma 90.00
_cell_formula_units_Z 2
_cell_length_a 15.8841(18)
_cell_length_b 12.4803(14)
_cell_length_c 14.1747(16)
_cell_measurement_temperature 223(2)
_cell_volume 2810.0(5)
_computing_structure_refinement 'SHELXL-97 (Sheldrick, 1997)'
_diffrn_ambient_temperature 223(2)
_diffrn_measured_fraction_theta_full 0.995
_diffrn_measured_fraction_theta_max 0.995
_diffrn_measurement_device_type 'Bruker CCD Area Detector'
_diffrn_measurement_method '\f and \w scan'
_diffrn_radiation_monochromator graphite
_diffrn_radiation_source 'fine-focus sealed tube'
_diffrn_radiation_type MoK\a
_diffrn_radiation_wavelength 0.71073
_diffrn_reflns_av_R_equivalents 0.0233
_diffrn_reflns_av_sigmaI/netI 0.0238
_diffrn_reflns_limit_h_max 18
_diffrn_reflns_limit_h_min -18
_diffrn_reflns_limit_k_max 14
_diffrn_reflns_limit_k_min -14
_diffrn_reflns_limit_l_max 15
_diffrn_reflns_limit_l_min -16
_diffrn_reflns_number 18314
_diffrn_reflns_theta_full 25.10
_diffrn_reflns_theta_max 25.10
_diffrn_reflns_theta_min 1.44
_exptl_absorpt_coefficient_mu 0.134
_exptl_absorpt_correction_T_max 0.9622
_exptl_absorpt_correction_T_min 0.9571
_exptl_absorpt_correction_type multi-scan
_exptl_absorpt_process_details 'SADABS (Bruker, 2008)'
_exptl_crystal_colour colorless
_exptl_crystal_density_diffrn 1.585
_exptl_crystal_density_method 'not measured'
_exptl_crystal_description block
_exptl_crystal_F_000 1408
_exptl_crystal_size_max 0.33
_exptl_crystal_size_mid 0.32
_exptl_crystal_size_min 0.29
_platon_squeeze_details
;
;
_refine_diff_density_max 0.274
_refine_diff_density_min -0.226
_refine_diff_density_rms 0.052
_refine_ls_abs_structure_details 'Flack H D (1983), Acta Cryst. A39, 876-881'
_refine_ls_abs_structure_Flack 0.4(13)
_refine_ls_extinction_method none
_refine_ls_goodness_of_fit_ref 1.080
_refine_ls_hydrogen_treatment constr
_refine_ls_matrix_type full
_refine_ls_number_parameters 363
_refine_ls_number_reflns 4965
_refine_ls_number_restraints 0
_refine_ls_restrained_S_all 1.080
_refine_ls_R_factor_all 0.0496
_refine_ls_R_factor_gt 0.0466
_refine_ls_shift/su_max 0.000
_refine_ls_shift/su_mean 0.000
_refine_ls_structure_factor_coef Fsqd
_refine_ls_weighting_details 'calc w=1/[\s^2^(Fo^2^)+(0.0653P)^2^+1.8497P] where P=(Fo^2^+2Fc^2^)/3'
_refine_ls_weighting_scheme calc
_refine_ls_wR_factor_gt 0.1282
_refine_ls_wR_factor_ref 0.1303
_reflns_number_gt 4628
_reflns_number_total 4965
_reflns_threshold_expression >2sigma(I)
_cod_data_source_file c2ce25958c.txt
_cod_data_source_block compound2
_cod_database_code 7214920

loop_
_symmetry_equiv_pos_as_xyz
'x, y, z'
'-x, -y, z'
'x+1/2, -y+1/2, -z'
'-x+1/2, y+1/2, -z'

loop_
_atom_site_label
_atom_site_type_symbol
_atom_site_fract_x
_atom_site_fract_y
_atom_site_fract_z
_atom_site_U_iso_or_equiv
_atom_site_adp_type
_atom_site_occupancy
_atom_site_symmetry_multiplicity
_atom_site_calc_flag
_atom_site_refinement_flags
C1 C 0.10015(17) 0.8209(2) 0.6731(2) 0.0276(6) Uani 1 1 d .
C2 C 0.11822(19) 0.9745(2) 0.5840(2) 0.0322(6) Uani 1 1 d .
H2 H 0.1327 0.9739 0.5161 0.039 Uiso 1 1 calc R
C3 C 0.19626(19) 0.9582(2) 0.6458(2) 0.0308(6) Uani 1 1 d .
H3 H 0.2477 0.9487 0.6072 0.037 Uiso 1 1 calc R
C4 C 0.13471(19) 1.1243(2) 0.6791(2) 0.0312(7) Uani 1 1 d .
C5 C 0.23296(17) 0.8120(2) 0.7642(2) 0.0296(6) Uani 1 1 d .
H5A H 0.2910 0.8228 0.7428 0.035 Uiso 1 1 calc R
H5B H 0.2217 0.7348 0.7633 0.035 Uiso 1 1 calc R
C6 C 0.2654(2) 1.0817(2) 0.7678(2) 0.0354(7) Uani 1 1 d .
H6A H 0.3182 1.0496 0.7459 0.043 Uiso 1 1 calc R
H6B H 0.2733 1.1596 0.7696 0.043 Uiso 1 1 calc R
C7 C 0.17032(18) 0.8054(2) 0.9242(2) 0.0283(6) Uani 1 1 d .
C8 C 0.27069(18) 0.9401(2) 0.8999(2) 0.0309(6) Uani 1 1 d .
H8 H 0.3323 0.9287 0.8978 0.037 Uiso 1 1 calc R
C9 C 0.23850(17) 0.9457(2) 1.0029(2) 0.0277(6) Uani 1 1 d .
H9 H 0.2837 0.9293 1.0488 0.033 Uiso 1 1 calc R
C10 C 0.21557(16) 1.1112(2) 0.9308(2) 0.0270(6) Uani 1 1 d .
C11 C 0.13120(18) 0.8290(2) 1.0895(2) 0.0301(6) Uani 1 1 d .
H11A H 0.1694 0.8387 1.1430 0.036 Uiso 1 1 calc R
H11B H 0.1188 0.7523 1.0840 0.036 Uiso 1 1 calc R
C12 C 0.17129(18) 1.0985(2) 1.0967(2) 0.0306(6) Uani 1 1 d .
H12A H 0.1999 1.0688 1.1521 0.037 Uiso 1 1 calc R
H12B H 0.1802 1.1762 1.0971 0.037 Uiso 1 1 calc R
C13 C -0.02374(17) 0.8457(2) 1.08364(19) 0.0274(6) Uani 1 1 d .
C14 C 0.04728(18) 0.9882(2) 1.15568(19) 0.0259(6) Uani 1 1 d .
H14 H 0.0697 0.9837 1.2207 0.031 Uiso 1 1 calc R
C15 C -0.0169(2) 0.8652(2) 0.5678(2) 0.0354(7) Uani 1 1 d .
H15A H -0.0285 0.7881 0.5706 0.042 Uiso 1 1 calc R
H15B H -0.0153 0.8859 0.5011 0.042 Uiso 1 1 calc R
N1 N 0.06420(17) 0.88505(19) 0.60881(17) 0.0324(6) Uani 1 1 d .
N2 N 0.17714(15) 0.86363(19) 0.69912(18) 0.0322(6) Uani 1 1 d .
N3 N 0.08504(17) 1.07839(19) 0.61319(18) 0.0341(6) Uani 1 1 d .
N4 N 0.19963(16) 1.05674(19) 0.70116(18) 0.0331(6) Uani 1 1 d .
N5 N 0.22600(15) 0.84965(19) 0.86003(18) 0.0310(5) Uani 1 1 d .
N6 N 0.17271(15) 0.86484(19) 1.00417(17) 0.0304(5) Uani 1 1 d .
N7 N 0.24818(16) 1.04413(19) 0.86211(19) 0.0354(6) Uani 1 1 d .
N8 N 0.20979(16) 1.05375(18) 1.01167(18) 0.0313(6) Uani 1 1 d .
N9 N 0.05348(15) 0.8866(2) 1.10787(17) 0.0311(6) Uani 1 1 d .
N10 N 0.08324(15) 1.07775(18) 1.10490(17) 0.0301(5) Uani 1 1 d .
O1 O 0.07008(13) 0.73580(15) 0.70391(15) 0.0348(5) Uani 1 1 d .
O2 O 0.12861(13) 0.72542(16) 0.90998(15) 0.0343(5) Uani 1 1 d .
O3 O -0.03737(14) 0.75921(16) 1.04862(16) 0.0378(5) Uani 1 1 d .
O4 O 0.12682(15) 1.21594(17) 0.71131(16) 0.0424(5) Uani 1 1 d .
O5 O 0.19682(13) 1.20539(15) 0.92045(15) 0.0345(5) Uani 1 1 d .
C16 C 0.3022(2) 0.7335(3) 0.5327(2) 0.0366(7) Uani 1 1 d .
H16 H 0.3545 0.7541 0.5580 0.044 Uiso 1 1 calc R
C17 C 0.2665(2) 0.7935(2) 0.4622(2) 0.0334(7) Uani 1 1 d .
H17 H 0.2939 0.8557 0.4408 0.040 Uiso 1 1 calc R
C18 C 0.1903(2) 0.7631(2) 0.4219(2) 0.0364(7) Uani 1 1 d .
C19 C 0.14894(19) 0.6727(2) 0.4568(2) 0.0362(7) Uani 1 1 d .
H19 H 0.0966 0.6522 0.4316 0.043 Uiso 1 1 calc R
C20 C 0.18555(19) 0.6129(2) 0.5292(2) 0.0347(7) Uani 1 1 d .
H20 H 0.1578 0.5518 0.5523 0.042 Uiso 1 1 calc R
C21 C 0.26214(19) 0.6426(2) 0.5674(2) 0.0319(6) Uani 1 1 d .
C22 C 0.3052(2) 0.5715(3) 0.6385(2) 0.0375(7) Uani 1 1 d .
O6 O 0.15483(16) 0.81747(19) 0.34983(18) 0.0481(6) Uani 1 1 d .
H6 H 0.1864 0.8672 0.3336 0.072 Uiso 1 1 calc R
O7 O 0.26483(16) 0.49684(18) 0.67699(16) 0.0443(6) Uani 1 1 d .
O8 O 0.38180(18) 0.5864(3) 0.6527(2) 0.0722(9) Uani 1 1 d .
H8A H 0.3880 0.6246 0.7001 0.108 Uiso 1 1 calc R

loop_
_atom_site_aniso_label
_atom_site_aniso_U_11
_atom_site_aniso_U_22
_atom_site_aniso_U_33
_atom_site_aniso_U_23
_atom_site_aniso_U_13
_atom_site_aniso_U_12
C1 0.0284(14) 0.0297(15) 0.0245(15) -0.0081(11) 0.0033(11) 0.0007(12)
C2 0.0408(17) 0.0330(16) 0.0227(14) 0.0011(12) 0.0087(13) 0.0022(13)
C3 0.0343(15) 0.0304(14) 0.0278(15) 0.0016(12) 0.0086(13) 0.0011(12)
C4 0.0356(15) 0.0269(15) 0.0311(16) 0.0008(12) 0.0160(12) -0.0021(12)
C5 0.0255(14) 0.0272(14) 0.0360(16) -0.0005(12) 0.0031(12) 0.0048(11)
C6 0.0376(16) 0.0298(15) 0.0389(17) 0.0001(13) 0.0116(13) -0.0063(13)
C7 0.0279(14) 0.0212(13) 0.0359(16) 0.0014(12) -0.0049(12) 0.0101(11)
C8 0.0214(13) 0.0282(14) 0.0432(17) -0.0019(13) -0.0020(12) 0.0032(11)
C9 0.0243(14) 0.0268(14) 0.0321(15) -0.0013(12) -0.0065(12) 0.0022(11)
C10 0.0155(12) 0.0310(15) 0.0346(16) -0.0054(12) -0.0011(11) -0.0065(11)
C11 0.0297(14) 0.0266(14) 0.0340(16) 0.0048(12) -0.0023(13) 0.0091(12)
C12 0.0326(15) 0.0360(16) 0.0231(14) -0.0074(12) -0.0007(12) -0.0002(12)
C13 0.0341(15) 0.0254(14) 0.0226(13) 0.0066(11) 0.0019(11) -0.0008(12)
C14 0.0349(15) 0.0223(13) 0.0205(13) 0.0014(10) 0.0003(11) -0.0032(11)
C15 0.0474(18) 0.0278(15) 0.0311(16) -0.0093(13) -0.0062(13) 0.0039(13)
N1 0.0414(14) 0.0252(12) 0.0307(13) -0.0025(10) -0.0001(11) 0.0000(11)
N2 0.0345(13) 0.0283(12) 0.0339(13) 0.0015(10) 0.0063(11) -0.0006(10)
N3 0.0395(14) 0.0285(13) 0.0343(14) 0.0003(10) 0.0067(11) 0.0041(11)
N4 0.0358(13) 0.0280(12) 0.0354(14) -0.0024(11) 0.0039(11) -0.0010(10)
N5 0.0335(13) 0.0279(12) 0.0316(13) 0.0000(10) 0.0077(11) -0.0038(10)
N6 0.0291(12) 0.0333(13) 0.0287(13) -0.0006(10) -0.0040(10) -0.0041(10)
N7 0.0400(14) 0.0277(12) 0.0387(14) -0.0026(11) 0.0018(12) -0.0014(11)
N8 0.0346(13) 0.0216(11) 0.0377(14) -0.0027(10) 0.0023(11) -0.0018(10)
N9 0.0312(13) 0.0326(13) 0.0296(13) -0.0035(10) -0.0019(10) 0.0012(10)
N10 0.0350(13) 0.0215(11) 0.0338(13) -0.0002(10) -0.0034(10) -0.0029(10)
O1 0.0389(11) 0.0280(10) 0.0375(11) 0.0041(9) 0.0003(9) -0.0005(9)
O2 0.0367(11) 0.0240(10) 0.0423(12) -0.0034(9) 0.0006(9) -0.0065(9)
O3 0.0442(12) 0.0255(11) 0.0437(12) -0.0060(9) -0.0021(10) -0.0044(9)
O4 0.0540(14) 0.0343(12) 0.0390(13) -0.0029(10) 0.0117(11) 0.0036(10)
O5 0.0361(11) 0.0234(10) 0.0440(12) 0.0008(9) -0.0043(10) -0.0027(8)
C16 0.0379(16) 0.0377(16) 0.0341(16) -0.0071(14) 0.0024(13) 0.0020(14)
C17 0.0455(17) 0.0231(13) 0.0317(15) 0.0007(12) 0.0067(14) 0.0069(13)
C18 0.0462(18) 0.0270(14) 0.0358(17) -0.0055(13) 0.0018(14) 0.0081(13)
C19 0.0333(16) 0.0333(15) 0.0418(18) 0.0024(14) -0.0016(13) 0.0020(13)
C20 0.0331(16) 0.0304(15) 0.0405(18) -0.0024(13) 0.0081(13) 0.0027(12)
C21 0.0397(16) 0.0272(14) 0.0289(15) -0.0009(12) 0.0065(12) 0.0016(12)
C22 0.0494(19) 0.0355(16) 0.0277(15) -0.0012(13) -0.0011(14) -0.0011(14)
O6 0.0549(14) 0.0378(13) 0.0518(15) 0.0100(11) -0.0149(12) 0.0020(11)
O7 0.0596(15) 0.0311(11) 0.0422(13) 0.0058(10) 0.0034(11) -0.0020(11)
O8 0.0613(18) 0.082(2) 0.073(2) 0.0326(17) -0.0319(16) -0.0141(16)

loop_
_atom_type_symbol
_atom_type_description
_atom_type_scat_dispersion_real
_atom_type_scat_dispersion_imag
_atom_type_scat_source
C C 0.0033 0.0016 'International Tables Vol C Tables 4.2.6.8 and 6.1.1.4'
H H 0.0000 0.0000 'International Tables Vol C Tables 4.2.6.8 and 6.1.1.4'
N N 0.0061 0.0033 'International Tables Vol C Tables 4.2.6.8 and 6.1.1.4'
O O 0.0106 0.0060 'International Tables Vol C Tables 4.2.6.8 and 6.1.1.4'

loop_
_geom_angle_atom_site_label_1
_geom_angle_atom_site_label_2
_geom_angle_atom_site_label_3
_geom_angle
_geom_angle_site_symmetry_1
_geom_angle_site_symmetry_3
O1 C1 N1 125.8(3) . .
O1 C1 N2 125.1(3) . .
N1 C1 N2 109.1(2) . .
N1 C2 N3 113.7(2) . .
N1 C2 C3 103.8(2) . .
N3 C2 C3 104.4(2) . .
N1 C2 H2 111.5 . .
N3 C2 H2 111.5 . .
C3 C2 H2 111.5 . .
N2 C3 N4 114.7(2) . .
N2 C3 C2 103.9(2) . .
N4 C3 C2 103.0(2) . .
N2 C3 H3 111.6 . .
N4 C3 H3 111.6 . .
C2 C3 H3 111.6 . .
O4 C4 N3 126.0(3) . .
O4 C4 N4 124.2(3) . .
N3 C4 N4 109.7(2) . .
N2 C5 N5 114.4(2) . .
N2 C5 H5A 108.7 . .
N5 C5 H5A 108.7 . .
N2 C5 H5B 108.7 . .
N5 C5 H5B 108.7 . .
H5A C5 H5B 107.6 . .
N7 C6 N4 113.5(2) . .
N7 C6 H6A 108.9 . .
N4 C6 H6A 108.9 . .
N7 C6 H6B 108.9 . .
N4 C6 H6B 108.9 . .
H6A C6 H6B 107.7 . .
O2 C7 N6 127.1(3) . .
O2 C7 N5 124.6(3) . .
N6 C7 N5 108.2(2) . .
N5 C8 N7 115.6(2) . .
N5 C8 C9 104.0(2) . .
N7 C8 C9 103.1(2) . .
N5 C8 H8 111.2 . .
N7 C8 H8 111.2 . .
C9 C8 H8 111.2 . .
N8 C9 N6 115.1(2) . .
N8 C9 C8 103.3(2) . .
N6 C9 C8 102.6(2) . .
N8 C9 H9 111.7 . .
N6 C9 H9 111.7 . .
C8 C9 H9 111.7 . .
O5 C10 N8 126.5(3) . .
O5 C10 N7 126.0(3) . .
N8 C10 N7 107.5(2) . .
N6 C11 N9 112.6(2) . .
N6 C11 H11A 109.1 . .
N9 C11 H11A 109.1 . .
N6 C11 H11B 109.1 . .
N9 C11 H11B 109.1 . .
H11A C11 H11B 107.8 . .
N10 C12 N8 114.0(2) . .
N10 C12 H12A 108.7 . .
N8 C12 H12A 108.7 . .
N10 C12 H12B 108.7 . .
N8 C12 H12B 108.7 . .
H12A C12 H12B 107.6 . .
O3 C13 N9 126.6(3) . .
O3 C13 N10 125.9(3) . 2_575
N9 C13 N10 107.5(2) . 2_575
N9 C14 N10 114.7(2) . .
N9 C14 C14 103.7(2) . 2_575
N10 C14 C14 103.8(2) . 2_575
N9 C14 H14 111.4 . .
N10 C14 H14 111.4 . .
C14 C14 H14 111.4 2_575 .
N1 C15 N3 114.1(2) . 2_575
N1 C15 H15A 108.7 . .
N3 C15 H15A 108.7 2_575 .
N1 C15 H15B 108.7 . .
N3 C15 H15B 108.7 2_575 .
H15A C15 H15B 107.6 . .
C1 N1 C15 123.7(2) . .
C1 N1 C2 111.9(2) . .
C15 N1 C2 124.5(2) . .
C1 N2 C5 123.0(2) . .
C1 N2 C3 111.3(3) . .
C5 N2 C3 125.3(2) . .
C4 N3 C15 122.7(2) . 2_575
C4 N3 C2 111.2(3) . .
C15 N3 C2 125.3(3) 2_575 .
C4 N4 C6 124.2(3) . .
C4 N4 C3 111.7(2) . .
C6 N4 C3 124.1(2) . .
C7 N5 C5 122.5(2) . .
C7 N5 C8 111.6(2) . .
C5 N5 C8 125.8(2) . .
C7 N6 C11 121.1(2) . .
C7 N6 C9 113.0(2) . .
C11 N6 C9 123.5(2) . .
C10 N7 C6 121.8(2) . .
C10 N7 C8 111.9(2) . .
C6 N7 C8 125.9(3) . .
C10 N8 C9 113.8(2) . .
C10 N8 C12 121.6(2) . .
C9 N8 C12 124.4(2) . .
C13 N9 C14 112.6(2) . .
C13 N9 C11 122.0(2) . .
C14 N9 C11 125.3(2) . .
C13 N10 C12 121.9(2) 2_575 .
C13 N10 C14 112.0(2) 2_575 .
C12 N10 C14 124.6(2) . .
C17 C16 C21 120.9(3) . .
C17 C16 H16 119.6 . .
C21 C16 H16 119.6 . .
C16 C17 C18 120.7(3) . .
C16 C17 H17 119.6 . .
C18 C17 H17 119.6 . .
O6 C18 C17 122.5(3) . .
O6 C18 C19 118.6(3) . .
C17 C18 C19 118.9(3) . .
C18 C19 C20 119.8(3) . .
C18 C19 H19 120.1 . .
C20 C19 H19 120.1 . .
C21 C20 C19 120.7(3) . .
C21 C20 H20 119.6 . .
C19 C20 H20 119.6 . .
C20 C21 C16 118.9(3) . .
C20 C21 C22 120.3(3) . .
C16 C21 C22 120.6(3) . .
O8 C22 O7 122.6(3) . .
O8 C22 C21 117.6(3) . .
O7 C22 C21 119.7(3) . .
C18 O6 H6 109.5 . .
C22 O8 H8A 109.5 . .

loop_
_geom_bond_atom_site_label_1
_geom_bond_atom_site_label_2
_geom_bond_distance
_geom_bond_site_symmetry_2
C1 O1 1.244(3) .
C1 N1 1.341(4) .
C1 N2 1.384(4) .
C2 N1 1.451(4) .
C2 N3 1.459(4) .
C2 C3 1.531(4) .
C2 H2 0.9900 .
C3 N2 1.434(4) .
C3 N4 1.460(4) .
C3 H3 0.9900 .
C4 O4 1.238(4) .
C4 N3 1.351(4) .
C4 N4 1.368(4) .
C5 N2 1.433(4) .
C5 N5 1.441(4) .
C5 H5A 0.9800 .
C5 H5B 0.9800 .
C6 N7 1.443(4) .
C6 N4 1.443(4) .
C6 H6A 0.9800 .
C6 H6B 0.9800 .
C7 O2 1.214(3) .
C7 N6 1.356(4) .
C7 N5 1.383(4) .
C8 N5 1.448(4) .
C8 N7 1.449(4) .
C8 C9 1.548(4) .
C8 H8 0.9900 .
C9 N8 1.429(3) .
C9 N6 1.453(4) .
C9 H9 0.9900 .
C10 O5 1.222(3) .
C10 N8 1.354(4) .
C10 N7 1.384(4) .
C11 N6 1.448(4) .
C11 N9 1.452(4) .
C11 H11A 0.9800 .
C11 H11B 0.9800 .
C12 N10 1.427(4) .
C12 N8 1.463(4) .
C12 H12A 0.9800 .
C12 H12B 0.9800 .
C13 O3 1.207(4) .
C13 N9 1.372(4) .
C13 N10 1.377(4) 2_575
C14 N9 1.440(4) .
C14 N10 1.447(4) .
C14 C14 1.531(6) 2_575
C14 H14 0.9900 .
C15 N1 1.436(4) .
C15 N3 1.442(4) 2_575
C15 H15A 0.9800 .
C15 H15B 0.9800 .
N3 C15 1.442(4) 2_575
N10 C13 1.377(4) 2_575
C16 C17 1.372(4) .
C16 C21 1.391(4) .
C16 H16 0.9400 .
C17 C18 1.391(5) .
C17 H17 0.9400 .
C18 O6 1.349(4) .
C18 C19 1.396(4) .
C19 C20 1.396(5) .
C19 H19 0.9400 .
C20 C21 1.382(4) .
C20 H20 0.9400 .
C21 C22 1.508(4) .
C22 O8 1.247(4) .
C22 O7 1.256(4) .
O6 H6 0.8300 .
O8 H8A 0.8300 .

loop_
_platon_squeeze_void_nr
_platon_squeeze_void_average_x
_platon_squeeze_void_average_y
_platon_squeeze_void_average_z
_platon_squeeze_void_volume
_platon_squeeze_void_count_electrons
_platon_squeeze_void_content
1 0.500 0.000 -0.008 301 121 ' '
2 0.000 0.000 0.860 58 12 ' '
3 0.000 0.500 0.234 298 119 ' '
4 0.500 0.500 0.140 55 10 ' '
